data_2224279
loop_
_publ_author_name
'Tadbuppa, Primjira P.'
'Tiekink, Edward R. T.'

_publ_section_title
'[(<i>Z</i>)-<i>O</i>-Ethyl-<i>N</i>-propylthiocarbamato-\k<i>S</i>](triphenylphosphine-\k<i>P</i>)gold(I)'
_journal_coeditor_code HG2586
_journal_issue 12
_journal_name_full 'Acta Crystallographica Section E'
_journal_page_first m1571
_journal_paper_doi 10.1107/S1600536809047254
_journal_volume 65
_journal_year 2009
_chemical_formula_iupac '[Au (C6 H12 N O S) (C18 H15 P)]'
_chemical_formula_moiety 'C24 H27 Au N O P S'
_chemical_formula_sum 'C24 H27 Au N O P S'
_chemical_formula_weight 605.46
_chemical_name_systematic
;
[(<i>Z</i>)-<i>O</i>-Ethyl-<i>N</i>-propylthiocarbamato-
\k<i>S</i>](triphenylphosphine-\k<i>P</i>)gold(I)
;
_space_group_IT_number 14
_symmetry_cell_setting monoclinic
_symmetry_space_group_name_Hall '-P 2yn'
_symmetry_space_group_name_H-M 'P 1 21/n 1'
_atom_sites_solution_hydrogens geom
_atom_sites_solution_primary direct
_atom_sites_solution_secondary difmap
_audit_creation_method SHELXL-97
_cell_angle_alpha 90
_cell_angle_beta 102.001(2)
_cell_angle_gamma 90
_cell_formula_units_Z 4
_cell_length_a 8.5822(6)
_cell_length_b 18.2036(13)
_cell_length_c 15.6893(12)
_cell_measurement_reflns_used 3440
_cell_measurement_temperature 223(2)
_cell_measurement_theta_max 24.6
_cell_measurement_theta_min 2.3
_cell_volume 2397.5(3)
_computing_cell_refinement 'SAINT (Bruker, 2000)'
_computing_data_collection 'SMART (Bruker, 2000)'
_computing_data_reduction 'SAINT (Bruker, 2000)'
_computing_molecular_graphics 'DIAMOND (Brandenburg, 2006)'
_computing_publication_material 'publCIF (Westrip, 2009)'
_computing_structure_refinement 'SHELXL97 (Sheldrick, 2008)'
_computing_structure_solution 'PATTY in DIRDIF92 (Beurskens <i>et al.</i>,  1992)'
_diffrn_ambient_temperature 223(2)
_diffrn_measured_fraction_theta_full 0.998
_diffrn_measured_fraction_theta_max 0.998
_diffrn_measurement_device_type 'Bruker SMART CCD'
_diffrn_measurement_method \w
_diffrn_radiation_monochromator graphite
_diffrn_radiation_source 'fine-focus sealed tube'
_diffrn_radiation_type MoK\a
_diffrn_radiation_wavelength 0.71069
_diffrn_reflns_av_R_equivalents 0.0422
_diffrn_reflns_av_sigmaI/netI 0.0521
_diffrn_reflns_limit_h_max 11
_diffrn_reflns_limit_h_min -9
_diffrn_reflns_limit_k_max 20
_diffrn_reflns_limit_k_min -23
_diffrn_reflns_limit_l_max 20
_diffrn_reflns_limit_l_min -19
_diffrn_reflns_number 16839
_diffrn_reflns_theta_full 27.5
_diffrn_reflns_theta_max 27.50
_diffrn_reflns_theta_min 1.74
_diffrn_standards_decay_% 0
_diffrn_standards_number 0
_exptl_absorpt_coefficient_mu 6.304
_exptl_absorpt_correction_T_max 1
_exptl_absorpt_correction_T_min 0.439
_exptl_absorpt_correction_type multi-scan
_exptl_absorpt_process_details '(SADABS, Bruker, 2000)'
_exptl_crystal_colour colourless
_exptl_crystal_density_diffrn 1.677
_exptl_crystal_density_method 'not measured'
_exptl_crystal_description block
_exptl_crystal_F_000 1184
_exptl_crystal_size_max 0.16
_exptl_crystal_size_mid 0.05
_exptl_crystal_size_min 0.04
_refine_diff_density_max 1.19
_refine_diff_density_min -0.63
_refine_ls_extinction_method none
_refine_ls_goodness_of_fit_ref 1.07
_refine_ls_hydrogen_treatment constr
_refine_ls_matrix_type full
_refine_ls_number_parameters 262
_refine_ls_number_reflns 5496
_refine_ls_number_restraints 0
_refine_ls_restrained_S_all 1.07
_refine_ls_R_factor_all 0.050
_refine_ls_R_factor_gt 0.035
_refine_ls_shift/su_max_lt 0.001
_refine_ls_shift/su_mean 0.000
_refine_ls_structure_factor_coef Fsqd
_refine_ls_weighting_details 'calc w=1/[\s^2^(Fo^2^)+(0.0474P)^2^+0.1712P] where P=(Fo^2^+2Fc^2^)/3'
_refine_ls_weighting_scheme calc
_refine_ls_wR_factor_gt 0.083
_refine_ls_wR_factor_ref 0.098
_reflns_number_gt 4350
_reflns_number_total 5496
_reflns_threshold_expression I>2\s(I)
_cod_data_source_file hg2586.cif
_cod_data_source_block I
_cod_original_sg_symbol_H-M 'P 21/n'
_cod_database_code 2224279
_cod_database_fobs_code 2224279

loop_
_symmetry_equiv_pos_as_xyz
'x, y, z'
'-x+1/2, y+1/2, -z+1/2'
'-x, -y, -z'
'x-1/2, -y-1/2, z-1/2'

loop_
_atom_site_type_symbol
_atom_site_label
_atom_site_fract_x
_atom_site_fract_y
_atom_site_fract_z
_atom_site_U_iso_or_equiv
_atom_site_adp_type
_atom_site_calc_flag
_atom_site_refinement_flags
_atom_site_occupancy
_atom_site_disorder_assembly
_atom_site_disorder_group
Au Au 0.14256(2) 0.109862(11) 0.186783(14) 0.03589(9) Uani d . 1 . .
S S1 0.22776(17) 0.15331(8) 0.06673(10) 0.0419(3) Uani d . 1 . .
P P1 0.07358(15) 0.06794(7) 0.30913(9) 0.0332(3) Uani d . 1 . .
O O1 -0.0549(5) 0.10164(18) 0.0059(3) 0.0400(9) Uani d . 1 . .
N N1 0.0878(7) 0.1174(3) -0.0998(4) 0.0607(15) Uani d . 1 . .
C C1 0.0790(7) 0.1216(3) -0.0206(4) 0.0423(13) Uani d . 1 . .
C C2 0.2390(10) 0.1360(6) -0.1259(5) 0.085(3) Uani d . 1 . .
H H2A 0.3195 0.1473 -0.0734 0.102 Uiso calc R 1 . .
H H2B 0.2759 0.0929 -0.1535 0.102 Uiso calc R 1 . .
C C3 0.2276(11) 0.1954(5) -0.1832(8) 0.115(4) Uani d . 1 . .
H H3A 0.2024 0.2400 -0.1538 0.138 Uiso calc R 1 . .
H H3B 0.1406 0.1866 -0.2335 0.138 Uiso calc R 1 . .
C C4 0.3849(12) 0.2072(6) -0.2153(7) 0.108(3) Uani d . 1 . .
H H4A 0.3752 0.2505 -0.2521 0.161 Uiso calc R 1 . .
H H4B 0.4058 0.1647 -0.2484 0.161 Uiso calc R 1 . .
H H4C 0.4720 0.2139 -0.1655 0.161 Uiso calc R 1 . .
C C5 -0.1837(8) 0.0730(4) -0.0615(4) 0.0529(16) Uani d . 1 . .
H H5A -0.1479 0.0296 -0.0889 0.063 Uiso calc R 1 . .
H H5B -0.2187 0.1102 -0.1065 0.063 Uiso calc R 1 . .
C C6 -0.3173(8) 0.0532(4) -0.0180(5) 0.0609(17) Uani d . 1 . .
H H6A -0.4058 0.0340 -0.0610 0.091 Uiso calc R 1 . .
H H6B -0.3514 0.0965 0.0091 0.091 Uiso calc R 1 . .
H H6C -0.2813 0.0161 0.0262 0.091 Uiso calc R 1 . .
C C7 0.1748(6) -0.0157(3) 0.3517(4) 0.0343(11) Uani d . 1 . .
C C8 0.1567(7) -0.0772(3) 0.2967(4) 0.0441(13) Uani d . 1 . .
H H8 0.0916 -0.0748 0.2406 0.053 Uiso calc R 1 . .
C C9 0.2357(8) -0.1410(3) 0.3259(5) 0.0554(17) Uani d . 1 . .
H H9 0.2249 -0.1823 0.2891 0.066 Uiso calc R 1 . .
C C10 0.3301(8) -0.1454(3) 0.4080(5) 0.0573(17) Uani d . 1 . .
H H10 0.3822 -0.1897 0.4269 0.069 Uiso calc R 1 . .
C C11 0.3491(7) -0.0861(3) 0.4627(4) 0.0487(15) Uani d . 1 . .
H H11 0.4138 -0.0893 0.5188 0.058 Uiso calc R 1 . .
C C12 0.2714(6) -0.0208(3) 0.4340(4) 0.0393(12) Uani d . 1 . .
H H12 0.2846 0.0203 0.4710 0.047 Uiso calc R 1 . .
C C13 0.1185(6) 0.1331(3) 0.3973(4) 0.0373(12) Uani d . 1 . .
C C14 0.2545(7) 0.1761(3) 0.4030(5) 0.0524(16) Uani d . 1 . .
H H14 0.3186 0.1711 0.3615 0.063 Uiso calc R 1 . .
C C15 0.2949(9) 0.2265(3) 0.4705(5) 0.064(2) Uani d . 1 . .
H H15 0.3868 0.2556 0.4749 0.077 Uiso calc R 1 . .
C C16 0.2008(11) 0.2338(4) 0.5306(5) 0.076(2) Uani d . 1 . .
H H16 0.2299 0.2674 0.5766 0.091 Uiso calc R 1 . .
C C17 0.0651(11) 0.1929(4) 0.5246(5) 0.072(2) Uani d . 1 . .
H H17 -0.0002 0.1997 0.5652 0.086 Uiso calc R 1 . .
C C18 0.0245(8) 0.1420(4) 0.4592(4) 0.0519(15) Uani d . 1 . .
H H18 -0.0671 0.1130 0.4561 0.062 Uiso calc R 1 . .
C C19 -0.1353(6) 0.0460(3) 0.2935(4) 0.0373(12) Uani d . 1 . .
C C20 -0.1923(7) -0.0064(3) 0.3443(4) 0.0475(14) Uani d . 1 . .
H H20 -0.1217 -0.0316 0.3884 0.057 Uiso calc R 1 . .
C C21 -0.3544(8) -0.0206(4) 0.3289(5) 0.0600(18) Uani d . 1 . .
H H21 -0.3940 -0.0554 0.3634 0.072 Uiso calc R 1 . .
C C22 -0.4584(7) 0.0158(4) 0.2634(5) 0.0630(19) Uani d . 1 . .
H H22 -0.5679 0.0050 0.2529 0.076 Uiso calc R 1 . .
C C23 -0.4032(8) 0.0672(5) 0.2141(5) 0.070(2) Uani d . 1 . .
H H23 -0.4746 0.0927 0.1706 0.084 Uiso calc R 1 . .
C C24 -0.2415(7) 0.0817(4) 0.2280(5) 0.0528(16) Uani d . 1 . .
H H24 -0.2034 0.1162 0.1927 0.063 Uiso calc R 1 . .

loop_
_atom_site_aniso_label
_atom_site_aniso_U_11
_atom_site_aniso_U_22
_atom_site_aniso_U_33
_atom_site_aniso_U_12
_atom_site_aniso_U_13
_atom_site_aniso_U_23
Au 0.03006(12) 0.03743(13) 0.03915(13) -0.00125(9) 0.00480(8) 0.00592(9)
S1 0.0394(7) 0.0456(8) 0.0407(8) -0.0062(6) 0.0085(6) 0.0044(6)
P1 0.0251(6) 0.0369(7) 0.0361(7) -0.0021(5) 0.0030(5) 0.0027(6)
O1 0.038(2) 0.038(2) 0.043(2) -0.0036(16) 0.0052(18) -0.0004(16)
N1 0.050(3) 0.091(4) 0.041(3) 0.007(3) 0.008(3) 0.008(3)
C1 0.037(3) 0.040(3) 0.050(4) 0.002(2) 0.009(3) 0.005(2)
C2 0.068(5) 0.139(8) 0.052(5) -0.002(5) 0.019(4) 0.006(5)
C3 0.076(6) 0.097(7) 0.168(11) -0.030(5) 0.016(7) 0.058(7)
C4 0.134(9) 0.095(7) 0.095(8) -0.037(6) 0.026(7) 0.003(6)
C5 0.055(4) 0.049(4) 0.053(4) -0.007(3) 0.006(3) -0.011(3)
C6 0.049(4) 0.064(4) 0.067(5) -0.011(3) 0.005(3) -0.010(4)
C7 0.026(3) 0.038(3) 0.039(3) -0.004(2) 0.007(2) 0.003(2)
C8 0.040(3) 0.045(3) 0.045(4) -0.004(3) 0.005(3) -0.002(3)
C9 0.054(4) 0.036(3) 0.076(5) -0.003(3) 0.012(4) -0.005(3)
C10 0.049(4) 0.040(3) 0.082(5) 0.005(3) 0.012(4) 0.012(3)
C11 0.037(3) 0.050(3) 0.053(4) 0.000(3) -0.004(3) 0.018(3)
C12 0.037(3) 0.040(3) 0.038(3) 0.001(2) 0.002(2) 0.006(2)
C13 0.037(3) 0.033(3) 0.037(3) -0.001(2) -0.004(2) 0.003(2)
C14 0.041(3) 0.036(3) 0.074(5) -0.004(3) -0.003(3) 0.003(3)
C15 0.057(4) 0.041(3) 0.084(6) -0.012(3) -0.012(4) -0.001(3)
C16 0.108(7) 0.040(4) 0.062(5) 0.000(4) -0.021(5) -0.011(3)
C17 0.100(6) 0.066(5) 0.052(5) -0.004(4) 0.023(4) -0.011(4)
C18 0.059(4) 0.048(3) 0.048(4) -0.002(3) 0.012(3) 0.002(3)
C19 0.028(3) 0.039(3) 0.047(3) -0.003(2) 0.014(2) -0.004(2)
C20 0.032(3) 0.064(4) 0.046(4) -0.006(3) 0.007(3) 0.000(3)
C21 0.044(4) 0.084(5) 0.056(4) -0.026(3) 0.020(3) -0.011(4)
C22 0.027(3) 0.092(5) 0.069(5) -0.014(3) 0.008(3) -0.016(4)
C23 0.032(3) 0.098(6) 0.075(5) 0.005(4) 0.003(3) 0.005(4)
C24 0.033(3) 0.058(4) 0.063(5) 0.002(3) 0.001(3) 0.006(3)

loop_
_atom_type_symbol
_atom_type_description
_atom_type_scat_dispersion_real
_atom_type_scat_dispersion_imag
_atom_type_scat_source
C C 0.0033 0.0016 'International Tables Vol C Tables 4.2.6.8 and 6.1.1.4'
H H 0.0000 0.0000 'International Tables Vol C Tables 4.2.6.8 and 6.1.1.4'
Au Au -2.0133 8.8022 'International Tables Vol C Tables 4.2.6.8 and 6.1.1.4'
N N 0.0061 0.0033 'International Tables Vol C Tables 4.2.6.8 and 6.1.1.4'
O O 0.0106 0.0060 'International Tables Vol C Tables 4.2.6.8 and 6.1.1.4'
P P 0.1023 0.0942 'International Tables Vol C Tables 4.2.6.8 and 6.1.1.4'
S S 0.1246 0.1234 'International Tables Vol C Tables 4.2.6.8 and 6.1.1.4'

loop_
_geom_angle_atom_site_label_1
_geom_angle_atom_site_label_2
_geom_angle_atom_site_label_3
_geom_angle_site_symmetry_1
_geom_angle_site_symmetry_3
_geom_angle
_geom_angle_publ_flag
P1 Au S1 . . 176.66(5) ?
C1 S1 Au . . 102.8(2) ?
C13 P1 C19 . . 107.4(3) ?
C13 P1 C7 . . 105.1(2) ?
C19 P1 C7 . . 104.6(2) ?
C13 P1 Au . . 112.22(18) ?
C19 P1 Au . . 112.84(19) ?
C7 P1 Au . . 114.06(17) ?
C1 O1 C5 . . 116.0(5) ?
C1 N1 C2 . . 119.6(6) ?
N1 C1 O1 . . 121.1(6) ?
N1 C1 S1 . . 127.1(5) ?
O1 C1 S1 . . 111.9(4) ?
C3 C2 N1 . . 114.0(8) ?
C3 C2 H2A . . 108.7 ?
N1 C2 H2A . . 108.7 ?
C3 C2 H2B . . 108.7 ?
N1 C2 H2B . . 108.7 ?
H2A C2 H2B . . 107.6 ?
C2 C3 C4 . . 111.5(8) ?
C2 C3 H3A . . 109.3 ?
C4 C3 H3A . . 109.3 ?
C2 C3 H3B . . 109.3 ?
C4 C3 H3B . . 109.3 ?
H3A C3 H3B . . 108.0 ?
C3 C4 H4A . . 109.5 ?
C3 C4 H4B . . 109.5 ?
H4A C4 H4B . . 109.5 ?
C3 C4 H4C . . 109.5 ?
H4A C4 H4C . . 109.5 ?
H4B C4 H4C . . 109.5 ?
O1 C5 C6 . . 107.1(5) ?
O1 C5 H5A . . 110.3 ?
C6 C5 H5A . . 110.3 ?
O1 C5 H5B . . 110.3 ?
C6 C5 H5B . . 110.3 ?
H5A C5 H5B . . 108.6 ?
C5 C6 H6A . . 109.5 ?
C5 C6 H6B . . 109.5 ?
H6A C6 H6B . . 109.5 ?
C5 C6 H6C . . 109.5 ?
H6A C6 H6C . . 109.5 ?
H6B C6 H6C . . 109.5 ?
C12 C7 C8 . . 119.2(5) ?
C12 C7 P1 . . 123.3(4) ?
C8 C7 P1 . . 117.4(4) ?
C9 C8 C7 . . 119.0(6) ?
C9 C8 H8 . . 120.5 ?
C7 C8 H8 . . 120.5 ?
C10 C9 C8 . . 121.0(6) ?
C10 C9 H9 . . 119.5 ?
C8 C9 H9 . . 119.5 ?
C11 C10 C9 . . 120.8(6) ?
C11 C10 H10 . . 119.6 ?
C9 C10 H10 . . 119.6 ?
C10 C11 C12 . . 119.0(6) ?
C10 C11 H11 . . 120.5 ?
C12 C11 H11 . . 120.5 ?
C7 C12 C11 . . 120.9(5) ?
C7 C12 H12 . . 119.6 ?
C11 C12 H12 . . 119.6 ?
C14 C13 C18 . . 119.2(6) ?
C14 C13 P1 . . 117.5(5) ?
C18 C13 P1 . . 123.3(5) ?
C15 C14 C13 . . 119.6(7) ?
C15 C14 H14 . . 120.2 ?
C13 C14 H14 . . 120.2 ?
C16 C15 C14 . . 119.9(7) ?
C16 C15 H15 . . 120.0 ?
C14 C15 H15 . . 120.0 ?
C15 C16 C17 . . 121.0(7) ?
C15 C16 H16 . . 119.5 ?
C17 C16 H16 . . 119.5 ?
C16 C17 C18 . . 119.9(7) ?
C16 C17 H17 . . 120.1 ?
C18 C17 H17 . . 120.1 ?
C17 C18 C13 . . 120.4(6) ?
C17 C18 H18 . . 119.8 ?
C13 C18 H18 . . 119.8 ?
C24 C19 C20 . . 119.3(5) ?
C24 C19 P1 . . 118.7(4) ?
C20 C19 P1 . . 122.0(5) ?
C21 C20 C19 . . 119.2(6) ?
C21 C20 H20 . . 120.4 ?
C19 C20 H20 . . 120.4 ?
C22 C21 C20 . . 120.6(6) ?
C22 C21 H21 . . 119.7 ?
C20 C21 H21 . . 119.7 ?
C23 C22 C21 . . 120.3(6) ?
C23 C22 H22 . . 119.8 ?
C21 C22 H22 . . 119.8 ?
C22 C23 C24 . . 119.9(7) ?
C22 C23 H23 . . 120.1 ?
C24 C23 H23 . . 120.1 ?
C23 C24 C19 . . 120.7(6) ?
C23 C24 H24 . . 119.6 ?
C19 C24 H24 . . 119.6 ?

loop_
_geom_bond_atom_site_label_1
_geom_bond_atom_site_label_2
_geom_bond_site_symmetry_2
_geom_bond_distance
_geom_bond_publ_flag
Au S1 . 2.2980(14) y
Au P1 . 2.2561(14) y
S1 C1 . 1.765(7) ?
P1 C13 . 1.802(6) ?
P1 C19 . 1.803(5) ?
P1 C7 . 1.811(5) ?
O1 C1 . 1.351(7) ?
O1 C5 . 1.458(7) ?
N1 C1 . 1.262(8) ?
N1 C2 . 1.479(9) ?
C2 C3 . 1.397(12) ?
C2 H2A . 0.9800 ?
C2 H2B . 0.9800 ?
C3 C4 . 1.550(12) ?
C3 H3A . 0.9800 ?
C3 H3B . 0.9800 ?
C4 H4A . 0.9700 ?
C4 H4B . 0.9700 ?
C4 H4C . 0.9700 ?
C5 C6 . 1.495(9) ?
C5 H5A . 0.9800 ?
C5 H5B . 0.9800 ?
C6 H6A . 0.9700 ?
C6 H6B . 0.9700 ?
C6 H6C . 0.9700 ?
C7 C12 . 1.385(7) ?
C7 C8 . 1.402(8) ?
C8 C9 . 1.375(9) ?
C8 H8 . 0.9400 ?
C9 C10 . 1.374(10) ?
C9 H9 . 0.9400 ?
C10 C11 . 1.368(9) ?
C10 H10 . 0.9400 ?
C11 C12 . 1.390(8) ?
C11 H11 . 0.9400 ?
C12 H12 . 0.9400 ?
C13 C14 . 1.392(8) ?
C13 C18 . 1.395(8) ?
C14 C15 . 1.390(9) ?
C14 H14 . 0.9400 ?
C15 C16 . 1.369(11) ?
C15 H15 . 0.9400 ?
C16 C17 . 1.369(11) ?
C16 H16 . 0.9400 ?
C17 C18 . 1.372(9) ?
C17 H17 . 0.9400 ?
C18 H18 . 0.9400 ?
C19 C24 . 1.385(8) ?
C19 C20 . 1.395(8) ?
C20 C21 . 1.386(8) ?
C20 H20 . 0.9400 ?
C21 C22 . 1.383(10) ?
C21 H21 . 0.9400 ?
C22 C23 . 1.360(10) ?
C22 H22 . 0.9400 ?
C23 C24 . 1.385(9) ?
C23 H23 . 0.9400 ?
C24 H24 . 0.9400 ?

loop_
_geom_hbond_atom_site_label_D
_geom_hbond_atom_site_label_H
_geom_hbond_atom_site_label_A
_geom_hbond_site_symmetry_A
_geom_hbond_distance_DH
_geom_hbond_distance_HA
_geom_hbond_distance_DA
_geom_hbond_angle_DHA
_geom_hbond_publ_flag
C8 H8 N1 3_555 0.94 2.54 3.433(9) 159 y

loop_
_geom_torsion_atom_site_label_1
_geom_torsion_atom_site_label_2
_geom_torsion_atom_site_label_3
_geom_torsion_atom_site_label_4
_geom_torsion_site_symmetry_1
_geom_torsion_site_symmetry_2
_geom_torsion_site_symmetry_3
_geom_torsion_site_symmetry_4
_geom_torsion
_geom_torsion_publ_flag
P1 Au S1 C1 . . . . 159.5(8) ?
S1 Au P1 C13 . . . . 57.7(9) ?
S1 Au P1 C19 . . . . 18E1(10) ?
S1 Au P1 C7 . . . . -61.8(9) ?
C2 N1 C1 O1 . . . . -176.8(6) ?
C2 N1 C1 S1 . . . . 4.1(9) ?
C5 O1 C1 N1 . . . . 2.2(8) ?
C5 O1 C1 S1 . . . . -178.6(4) ?
Au S1 C1 N1 . . . . -163.6(5) ?
Au S1 C1 O1 . . . . 17.3(4) ?
C1 N1 C2 C3 . . . . -118.2(9) ?
N1 C2 C3 C4 . . . . -174.3(8) ?
C1 O1 C5 C6 . . . . 178.9(5) ?
C13 P1 C7 C12 . . . . -3.5(5) ?
C19 P1 C7 C12 . . . . -116.4(5) ?
Au P1 C7 C12 . . . . 119.9(4) ?
C13 P1 C7 C8 . . . . 178.4(4) ?
C19 P1 C7 C8 . . . . 65.5(4) ?
Au P1 C7 C8 . . . . -58.2(4) ?
C12 C7 C8 C9 . . . . 0.0(8) ?
P1 C7 C8 C9 . . . . 178.1(4) ?
C7 C8 C9 C10 . . . . 0.6(9) ?
C8 C9 C10 C11 . . . . -0.6(10) ?
C9 C10 C11 C12 . . . . 0.0(9) ?
C8 C7 C12 C11 . . . . -0.5(8) ?
P1 C7 C12 C11 . . . . -178.6(4) ?
C10 C11 C12 C7 . . . . 0.5(8) ?
C19 P1 C13 C14 . . . . -159.3(4) ?
C7 P1 C13 C14 . . . . 89.8(5) ?
Au P1 C13 C14 . . . . -34.7(5) ?
C19 P1 C13 C18 . . . . 20.9(6) ?
C7 P1 C13 C18 . . . . -90.0(5) ?
Au P1 C13 C18 . . . . 145.5(5) ?
C18 C13 C14 C15 . . . . 0.6(9) ?
P1 C13 C14 C15 . . . . -179.3(5) ?
C13 C14 C15 C16 . . . . -0.2(10) ?
C14 C15 C16 C17 . . . . -1.1(11) ?
C15 C16 C17 C18 . . . . 2.1(12) ?
C16 C17 C18 C13 . . . . -1.8(11) ?
C14 C13 C18 C17 . . . . 0.4(9) ?
P1 C13 C18 C17 . . . . -179.8(5) ?
C13 P1 C19 C24 . . . . 98.2(5) ?
C7 P1 C19 C24 . . . . -150.5(5) ?
Au P1 C19 C24 . . . . -26.0(5) ?
C13 P1 C19 C20 . . . . -82.7(5) ?
C7 P1 C19 C20 . . . . 28.6(5) ?
Au P1 C19 C20 . . . . 153.1(4) ?
C24 C19 C20 C21 . . . . -1.0(9) ?
P1 C19 C20 C21 . . . . 180.0(5) ?
C19 C20 C21 C22 . . . . 0.8(10) ?
C20 C21 C22 C23 . . . . -1.2(11) ?
C21 C22 C23 C24 . . . . 1.7(12) ?
C22 C23 C24 C19 . . . . -1.8(11) ?
C20 C19 C24 C23 . . . . 1.5(10) ?
P1 C19 C24 C23 . . . . -179.4(5) ?
